data_4032769
loop_
_publ_author_name
'Pan, San-Jiang'
'Ye, Gang'
'Jia, Fei'
'He, Zhenfeng'
'Ke, Hua'
'Yao, Huan'
'Fan, Zhi'
'Jiang, Wei'

_publ_section_title
;
 Regioselective Synthesis of Methylene-Bridged Naphthalene Oligomers and
 Their Host-Guest Chemistry.
;
_journal_issue 18
_journal_name_full 'The Journal of organic chemistry'
_journal_page_first 9570
_journal_page_last 9575
_journal_paper_doi 10.1021/acs.joc.7b01579
_journal_volume 82
_journal_year 2017
_chemical_formula_moiety 'C37 H48 O4'
_chemical_formula_sum 'C37 H48 O4'
_chemical_formula_weight 556.75
_space_group_crystal_system triclinic
_space_group_IT_number 2
_space_group_name_Hall '-P 1'
_space_group_name_H-M_alt 'P -1'
_symmetry_space_group_name_Hall '-P 1'
_symmetry_space_group_name_H-M 'P -1'
_atom_sites_solution_hydrogens geom
_atom_sites_solution_primary dual
_audit_creation_date 2017-03-21
_audit_creation_method
;
Olex2 1.2
(compiled 2017.01.04 svn.r3372 for OlexSys, GUI svn.r5292)
;
_cell_angle_alpha 85.7290(10)
_cell_angle_beta 79.759(2)
_cell_angle_gamma 70.500(2)
_cell_formula_units_Z 2
_cell_length_a 9.2936(4)
_cell_length_b 10.1589(4)
_cell_length_c 17.9869(7)
_cell_measurement_reflns_used 9325
_cell_measurement_temperature 150.0
_cell_measurement_theta_max 65.21
_cell_measurement_theta_min 4.62
_cell_volume 1575.07(11)
_computing_cell_refinement 'SAINT v8.37A (Bruker, 2015)'
_computing_data_reduction 'SAINT v8.37A (Bruker, 2015)'
_computing_molecular_graphics 'Olex2 (Dolomanov et al., 2009)'
_computing_publication_material 'Olex2 (Dolomanov et al., 2009)'
_computing_structure_refinement 'XL (Sheldrick, 2008)'
_computing_structure_solution 'ShelXT (Sheldrick, 2015)'
_diffrn_ambient_temperature 150.0
_diffrn_detector_area_resol_mean 8
_diffrn_measured_fraction_theta_full 0.983
_diffrn_measured_fraction_theta_max 0.983
_diffrn_measurement_device_type 'Bruker SMART APEX CCD area detector'
_diffrn_measurement_method '\w and \f scans'
_diffrn_radiation_monochromator graphite
_diffrn_radiation_type CuK\a
_diffrn_radiation_wavelength 1.54178
_diffrn_reflns_av_R_equivalents 0.0232
_diffrn_reflns_av_unetI/netI 0.0261
_diffrn_reflns_Laue_measured_fraction_full 0.983
_diffrn_reflns_Laue_measured_fraction_max 0.983
_diffrn_reflns_limit_h_max 10
_diffrn_reflns_limit_h_min -10
_diffrn_reflns_limit_k_max 11
_diffrn_reflns_limit_k_min -11
_diffrn_reflns_limit_l_max 21
_diffrn_reflns_limit_l_min -21
_diffrn_reflns_number 14889
_diffrn_reflns_point_group_measured_fraction_full 0.983
_diffrn_reflns_point_group_measured_fraction_max 0.983
_diffrn_reflns_theta_full 65.205
_diffrn_reflns_theta_max 65.205
_diffrn_reflns_theta_min 4.618
_diffrn_source 'sealed tube'
_diffrn_standards_number 0
_exptl_absorpt_coefficient_mu 0.581
_exptl_absorpt_correction_T_max 0.7526
_exptl_absorpt_correction_T_min 0.6789
_exptl_absorpt_correction_type multi-scan
_exptl_absorpt_process_details
'SADABS-2014/5 (Bruker,2014/5) was used for absorption correction. wR2(int) was 0.0724 before and 0.0432 after correction. The Ratio of minimum to maximum transmission is 0.9021. The \l/2 correction factor is Not present.'
_exptl_crystal_colour colourless
_exptl_crystal_colour_primary colourless
_exptl_crystal_density_diffrn 1.174
_exptl_crystal_description block
_exptl_crystal_F_000 604
_exptl_crystal_size_max 0.3
_exptl_crystal_size_mid 0.3
_exptl_crystal_size_min 0.25
_refine_diff_density_max 0.169
_refine_diff_density_min -0.173
_refine_diff_density_rms 0.035
_refine_ls_extinction_method none
_refine_ls_goodness_of_fit_ref 1.032
_refine_ls_hydrogen_treatment constr
_refine_ls_matrix_type full
_refine_ls_number_parameters 374
_refine_ls_number_reflns 5281
_refine_ls_number_restraints 0
_refine_ls_restrained_S_all 1.032
_refine_ls_R_factor_all 0.0428
_refine_ls_R_factor_gt 0.0366
_refine_ls_shift/su_max 0.002
_refine_ls_shift/su_mean 0.000
_refine_ls_structure_factor_coef Fsqd
_refine_ls_weighting_details 'w=1/[\s^2^(Fo^2^)+(0.0514P)^2^+0.3100P] where P=(Fo^2^+2Fc^2^)/3'
_refine_ls_weighting_scheme calc
_refine_ls_wR_factor_gt 0.0945
_refine_ls_wR_factor_ref 0.0992
_reflns_Friedel_coverage 0.000
_reflns_number_gt 4565
_reflns_number_total 5281
_reflns_threshold_expression 'I > 2\s(I)'
_cod_data_source_file jo7b01579_si_003.cif
_cod_data_source_block 2
_cod_depositor_comments 'Adding full bibliography for 4032768--4032770.cif.'
_cod_original_cell_volume 1575.08(11)
_cod_database_code 4032769
_shelx_shelxl_version_number 2014/7
_shelx_space_group_comment
;
The symmetry employed for this shelxl refinement is uniquely defined
by the following loop, which should always be used as a source of
symmetry information in preference to the above space-group names.
They are only intended as comments.
;
_olex2_refinement_description
;
1. Fixed Uiso
 At 1.2 times of:
  All C(H) groups, All C(H,H) groups
 At 1.5 times of:
  All C(H,H,H) groups
2.a Secondary CH2 refined with riding coordinates:
 C11(H11A,H11B), C12(H12A,H12B), C13(H13A,H13B), C15(H15A,H15B), C16(H16A,
 H16B), C17(H17A,H17B), C19(H19A,H19B), C30(H30A,H30B), C31(H31A,H31B),
 C32(H32A,H32B), C34(H34A,H34B), C35(H35A,H35B), C36(H36A,H36B)
2.b Aromatic/amide H refined with riding coordinates:
 C2(H2), C4(H4), C5(H5), C9(H9), C10(H10), C22(H22), C23(H23), C25(H25),
 C27(H27), C28(H28)
2.c Idealised Me refined as rotating group:
 C14(H14A,H14B,H14C), C18(H18A,H18B,H18C), C33(H33A,H33B,H33C), C37(H37A,H37B,
 H37C)
;
_olex2_submission_special_instructions 'No special instructions were received'

loop_
_space_group_symop_operation_xyz
'x, y, z'
'-x, -y, -z'

loop_
_atom_site_label
_atom_site_type_symbol
_atom_site_fract_x
_atom_site_fract_y
_atom_site_fract_z
_atom_site_U_iso_or_equiv
_atom_site_adp_type
_atom_site_occupancy
_atom_site_site_symmetry_order
_atom_site_calc_flag
_atom_site_refinement_flags_posn
C1 C 0.54385(14) 0.54255(12) 0.27476(6) 0.0261(3) Uani 1 1 d .
C2 C 0.64304(14) 0.41417(12) 0.29077(6) 0.0259(3) Uani 1 1 d .
H2 H 0.7317 0.3704 0.2549 0.031 Uiso 1 1 calc R
C3 C 0.61397(13) 0.34585(11) 0.36110(6) 0.0226(2) Uani 1 1 d .
C4 C 0.71641(13) 0.21511(12) 0.37978(6) 0.0247(2) Uani 1 1 d .
H4 H 0.8070 0.1718 0.3448 0.030 Uiso 1 1 calc R
C5 C 0.68791(13) 0.14919(11) 0.44737(6) 0.0239(2) Uani 1 1 d .
H5 H 0.7595 0.0620 0.4593 0.029 Uiso 1 1 calc R
C6 C 0.55257(13) 0.21066(11) 0.49921(6) 0.0214(2) Uani 1 1 d .
C7 C 0.44606(13) 0.33756(11) 0.48312(6) 0.0208(2) Uani 1 1 d .
C8 C 0.47865(13) 0.40891(11) 0.41450(6) 0.0216(2) Uani 1 1 d .
C9 C 0.38120(13) 0.54340(11) 0.39510(6) 0.0240(2) Uani 1 1 d .
H9 H 0.2912 0.5892 0.4297 0.029 Uiso 1 1 calc R
C10 C 0.41319(14) 0.60828(12) 0.32840(7) 0.0258(2) Uani 1 1 d .
H10 H 0.3467 0.6990 0.3178 0.031 Uiso 1 1 calc R
C11 C 0.67286(16) 0.55373(15) 0.14792(7) 0.0367(3) Uani 1 1 d .
H11A H 0.6589 0.4659 0.1355 0.044 Uiso 1 1 calc R
H11B H 0.7777 0.5314 0.1609 0.044 Uiso 1 1 calc R
C12 C 0.65307(16) 0.65482(15) 0.08168(7) 0.0391(3) Uani 1 1 d .
H12A H 0.7380 0.6157 0.0394 0.047 Uiso 1 1 calc R
H12B H 0.6623 0.7433 0.0963 0.047 Uiso 1 1 calc R
C13 C 0.50042(19) 0.68624(17) 0.05437(8) 0.0462(4) Uani 1 1 d .
H13A H 0.4152 0.7229 0.0968 0.055 Uiso 1 1 calc R
H13B H 0.4924 0.5985 0.0379 0.055 Uiso 1 1 calc R
C14 C 0.4814(2) 0.79156(19) -0.01061(9) 0.0600(5) Uani 1 1 d .
H14A H 0.4847 0.8801 0.0060 0.090 Uiso 1 1 calc GR
H14B H 0.3819 0.8068 -0.0269 0.090 Uiso 1 1 calc GR
H14C H 0.5655 0.7559 -0.0529 0.090 Uiso 1 1 calc GR
C15 C 0.60833(13) 0.00675(11) 0.58004(7) 0.0254(2) Uani 1 1 d .
H15A H 0.7167 -0.0002 0.5813 0.030 Uiso 1 1 calc R
H15B H 0.6081 -0.0516 0.5384 0.030 Uiso 1 1 calc R
C16 C 0.53918(14) -0.04439(12) 0.65431(7) 0.0283(3) Uani 1 1 d .
H16A H 0.5796 -0.1477 0.6557 0.034 Uiso 1 1 calc R
H16B H 0.4257 -0.0161 0.6566 0.034 Uiso 1 1 calc R
C17 C 0.57202(16) 0.00948(14) 0.72387(7) 0.0349(3) Uani 1 1 d .
H17A H 0.5242 0.1123 0.7252 0.042 Uiso 1 1 calc R
H17B H 0.6852 -0.0127 0.7202 0.042 Uiso 1 1 calc R
C18 C 0.51040(19) -0.05344(16) 0.79679(8) 0.0465(4) Uani 1 1 d .
H18A H 0.3982 -0.0309 0.8010 0.070 Uiso 1 1 calc GR
H18B H 0.5334 -0.0149 0.8399 0.070 Uiso 1 1 calc GR
H18C H 0.5598 -0.1551 0.7965 0.070 Uiso 1 1 calc GR
C19 C 0.29999(13) 0.39699(11) 0.54024(6) 0.0219(2) Uani 1 1 d .
H19A H 0.2467 0.4943 0.5248 0.026 Uiso 1 1 calc R
H19B H 0.3303 0.4003 0.5899 0.026 Uiso 1 1 calc R
C20 C 0.18582(12) 0.31656(11) 0.54974(6) 0.0215(2) Uani 1 1 d .
C21 C 0.11717(12) 0.30645(11) 0.48855(6) 0.0228(2) Uani 1 1 d .
C22 C 0.00990(13) 0.23447(12) 0.49458(7) 0.0253(2) Uani 1 1 d .
H22 H -0.0337 0.2274 0.4517 0.030 Uiso 1 1 calc R
C23 C -0.03168(13) 0.17471(12) 0.56189(7) 0.0252(3) Uani 1 1 d .
H23 H -0.1037 0.1258 0.5652 0.030 Uiso 1 1 calc R
C24 C 0.03030(12) 0.18438(11) 0.62631(6) 0.0227(2) Uani 1 1 d .
C25 C -0.01630(13) 0.12357(12) 0.69615(7) 0.0253(2) Uani 1 1 d .
H25 H -0.0894 0.0758 0.6992 0.030 Uiso 1 1 calc R
C26 C 0.04325(14) 0.13333(12) 0.75900(7) 0.0264(3) Uani 1 1 d .
C27 C 0.15014(14) 0.20666(12) 0.75432(7) 0.0276(3) Uani 1 1 d .
H27 H 0.1895 0.2155 0.7983 0.033 Uiso 1 1 calc R
C28 C 0.19728(13) 0.26466(12) 0.68781(6) 0.0253(2) Uani 1 1 d .
H28 H 0.2703 0.3121 0.6862 0.030 Uiso 1 1 calc R
C29 C 0.14010(12) 0.25631(11) 0.62023(6) 0.0218(2) Uani 1 1 d .
C30 C 0.09733(14) 0.35650(12) 0.35748(6) 0.0266(3) Uani 1 1 d .
H30A H -0.0166 0.4003 0.3666 0.032 Uiso 1 1 calc R
H30B H 0.1220 0.2565 0.3468 0.032 Uiso 1 1 calc R
C31 C 0.16779(14) 0.42753(12) 0.29137(7) 0.0280(3) Uani 1 1 d .
H31A H 0.2820 0.3879 0.2852 0.034 Uiso 1 1 calc R
H31B H 0.1377 0.5284 0.3015 0.034 Uiso 1 1 calc R
C32 C 0.11470(17) 0.40887(15) 0.21875(7) 0.0378(3) Uani 1 1 d .
H32A H 0.1488 0.3081 0.2077 0.045 Uiso 1 1 calc R
H32B H 0.0002 0.4443 0.2260 0.045 Uiso 1 1 calc R
C33 C 0.1777(2) 0.48447(18) 0.15189(8) 0.0555(4) Uani 1 1 d .
H33A H 0.1391 0.5851 0.1612 0.083 Uiso 1 1 calc GR
H33B H 0.1437 0.4663 0.1063 0.083 Uiso 1 1 calc GR
H33C H 0.2910 0.4510 0.1449 0.083 Uiso 1 1 calc GR
C34 C -0.09466(16) -0.00274(14) 0.83508(7) 0.0349(3) Uani 1 1 d .
H34A H -0.0614 -0.0713 0.7939 0.042 Uiso 1 1 calc R
H34B H -0.2005 0.0603 0.8312 0.042 Uiso 1 1 calc R
C35 C -0.09311(16) -0.07745(14) 0.91079(7) 0.0375(3) Uani 1 1 d .
H35A H -0.1221 -0.0077 0.9511 0.045 Uiso 1 1 calc R
H35B H -0.1719 -0.1250 0.9181 0.045 Uiso 1 1 calc R
C36 C 0.06201(19) -0.18361(16) 0.91849(8) 0.0457(4) Uani 1 1 d .
H36A H 0.1389 -0.1346 0.9152 0.055 Uiso 1 1 calc R
H36B H 0.0948 -0.2484 0.8756 0.055 Uiso 1 1 calc R
C37 C 0.0627(2) -0.26834(17) 0.99190(9) 0.0539(4) Uani 1 1 d .
H37A H 0.0245 -0.2049 1.0348 0.081 Uiso 1 1 calc GR
H37B H 0.1684 -0.3292 0.9951 0.081 Uiso 1 1 calc GR
H37C H -0.0044 -0.3255 0.9931 0.081 Uiso 1 1 calc GR
O1 O 0.55859(10) 0.61958(9) 0.20963(5) 0.0330(2) Uani 1 1 d .
O2 O 0.51799(9) 0.14954(8) 0.56767(4) 0.02518(19) Uani 1 1 d .
O3 O 0.15981(9) 0.37051(9) 0.42266(4) 0.02714(19) Uani 1 1 d .
O4 O 0.00924(10) 0.07608(9) 0.82862(5) 0.0331(2) Uani 1 1 d .

loop_
_atom_site_aniso_label
_atom_site_aniso_U_11
_atom_site_aniso_U_22
_atom_site_aniso_U_33
_atom_site_aniso_U_23
_atom_site_aniso_U_13
_atom_site_aniso_U_12
C1 0.0302(6) 0.0282(6) 0.0240(6) 0.0007(5) -0.0069(5) -0.0140(5)
C2 0.0237(6) 0.0303(6) 0.0250(6) -0.0043(5) -0.0021(4) -0.0108(5)
C3 0.0205(6) 0.0245(6) 0.0261(6) -0.0040(4) -0.0057(4) -0.0100(4)
C4 0.0185(6) 0.0274(6) 0.0284(6) -0.0060(5) -0.0035(4) -0.0069(5)
C5 0.0210(6) 0.0217(5) 0.0297(6) -0.0026(4) -0.0088(4) -0.0049(4)
C6 0.0218(6) 0.0221(5) 0.0239(5) -0.0010(4) -0.0076(4) -0.0097(4)
C7 0.0192(6) 0.0220(5) 0.0248(6) -0.0036(4) -0.0060(4) -0.0095(4)
C8 0.0202(6) 0.0225(5) 0.0257(6) -0.0032(4) -0.0069(4) -0.0096(4)
C9 0.0214(6) 0.0235(6) 0.0276(6) -0.0026(4) -0.0037(4) -0.0078(4)
C10 0.0262(6) 0.0223(5) 0.0302(6) 0.0013(5) -0.0080(5) -0.0083(5)
C11 0.0330(7) 0.0444(7) 0.0275(6) 0.0033(6) -0.0015(5) -0.0084(6)
C12 0.0396(8) 0.0458(8) 0.0280(7) 0.0055(6) -0.0009(5) -0.0125(6)
C13 0.0517(9) 0.0524(9) 0.0370(8) 0.0077(6) -0.0141(6) -0.0185(7)
C14 0.0606(11) 0.0655(11) 0.0445(9) 0.0145(8) -0.0153(8) -0.0079(8)
C15 0.0239(6) 0.0200(5) 0.0329(6) 0.0008(5) -0.0097(5) -0.0059(4)
C16 0.0283(6) 0.0227(6) 0.0363(7) 0.0054(5) -0.0106(5) -0.0100(5)
C17 0.0371(7) 0.0369(7) 0.0343(7) 0.0059(5) -0.0127(5) -0.0147(6)
C18 0.0533(9) 0.0458(8) 0.0358(8) 0.0086(6) -0.0088(6) -0.0111(7)
C19 0.0220(6) 0.0207(5) 0.0229(5) -0.0008(4) -0.0040(4) -0.0064(4)
C20 0.0161(5) 0.0202(5) 0.0261(6) -0.0033(4) -0.0033(4) -0.0024(4)
C21 0.0180(6) 0.0227(5) 0.0250(6) -0.0007(4) -0.0029(4) -0.0035(4)
C22 0.0211(6) 0.0284(6) 0.0269(6) -0.0023(5) -0.0077(4) -0.0064(5)
C23 0.0184(6) 0.0266(6) 0.0322(6) -0.0020(5) -0.0051(4) -0.0088(4)
C24 0.0168(5) 0.0204(5) 0.0287(6) -0.0020(4) -0.0040(4) -0.0028(4)
C25 0.0211(6) 0.0244(6) 0.0308(6) 0.0004(5) -0.0036(5) -0.0086(4)
C26 0.0254(6) 0.0253(6) 0.0263(6) 0.0011(5) -0.0024(5) -0.0069(5)
C27 0.0276(6) 0.0296(6) 0.0267(6) -0.0013(5) -0.0077(5) -0.0092(5)
C28 0.0235(6) 0.0262(6) 0.0280(6) -0.0007(5) -0.0057(5) -0.0098(5)
C29 0.0172(5) 0.0194(5) 0.0265(6) -0.0025(4) -0.0035(4) -0.0026(4)
C30 0.0235(6) 0.0322(6) 0.0256(6) -0.0008(5) -0.0086(5) -0.0083(5)
C31 0.0269(6) 0.0289(6) 0.0275(6) 0.0001(5) -0.0068(5) -0.0072(5)
C32 0.0432(8) 0.0417(7) 0.0284(7) 0.0007(5) -0.0115(6) -0.0110(6)
C33 0.0779(12) 0.0522(9) 0.0291(7) 0.0054(7) -0.0063(7) -0.0140(8)
C34 0.0333(7) 0.0393(7) 0.0365(7) 0.0061(6) -0.0059(5) -0.0188(6)
C35 0.0405(8) 0.0425(7) 0.0328(7) 0.0041(6) -0.0008(6) -0.0215(6)
C36 0.0508(9) 0.0478(8) 0.0345(7) 0.0093(6) -0.0051(6) -0.0141(7)
C37 0.0727(11) 0.0503(9) 0.0416(8) 0.0149(7) -0.0150(8) -0.0241(8)
O1 0.0398(5) 0.0322(5) 0.0244(4) 0.0038(3) -0.0015(4) -0.0112(4)
O2 0.0263(4) 0.0210(4) 0.0262(4) 0.0020(3) -0.0049(3) -0.0052(3)
O3 0.0264(4) 0.0355(4) 0.0234(4) 0.0024(3) -0.0075(3) -0.0141(3)
O4 0.0390(5) 0.0392(5) 0.0265(4) 0.0062(4) -0.0063(4) -0.0207(4)

loop_
_atom_type_symbol
_atom_type_description
_atom_type_scat_dispersion_real
_atom_type_scat_dispersion_imag
_atom_type_scat_source
C C 0.0181 0.0091 'International Tables Vol C Tables 4.2.6.8 and 6.1.1.4'
H H 0.0000 0.0000 'International Tables Vol C Tables 4.2.6.8 and 6.1.1.4'
O O 0.0492 0.0322 'International Tables Vol C Tables 4.2.6.8 and 6.1.1.4'

loop_
_geom_angle_atom_site_label_1
_geom_angle_atom_site_label_2
_geom_angle_atom_site_label_3
_geom_angle
C2 C1 C10 119.91(11)
C2 C1 O1 126.09(11)
O1 C1 C10 113.99(10)
C1 C2 H2 119.9
C1 C2 C3 120.23(11)
C3 C2 H2 119.9
C2 C3 C8 120.29(10)
C4 C3 C2 121.35(10)
C4 C3 C8 118.36(10)
C3 C4 H4 119.4
C5 C4 C3 121.28(10)
C5 C4 H4 119.4
C4 C5 H5 120.0
C4 C5 C6 120.09(10)
C6 C5 H5 120.0
C7 C6 C5 121.12(10)
O2 C6 C5 122.66(10)
O2 C6 C7 116.22(10)
C6 C7 C8 118.84(10)
C6 C7 C19 118.82(10)
C8 C7 C19 122.33(10)
C7 C8 C3 120.20(10)
C7 C8 C9 122.99(10)
C9 C8 C3 116.81(10)
C8 C9 H9 119.1
C10 C9 C8 121.89(11)
C10 C9 H9 119.1
C1 C10 H10 119.6
C9 C10 C1 120.79(11)
C9 C10 H10 119.6
H11A C11 H11B 108.6
C12 C11 H11A 110.3
C12 C11 H11B 110.3
O1 C11 H11A 110.3
O1 C11 H11B 110.3
O1 C11 C12 107.09(11)
C11 C12 H12A 108.8
C11 C12 H12B 108.8
C11 C12 C13 113.79(12)
H12A C12 H12B 107.7
C13 C12 H12A 108.8
C13 C12 H12B 108.8
C12 C13 H13A 109.1
C12 C13 H13B 109.1
C12 C13 C14 112.70(13)
H13A C13 H13B 107.8
C14 C13 H13A 109.1
C14 C13 H13B 109.1
C13 C14 H14A 109.5
C13 C14 H14B 109.5
C13 C14 H14C 109.5
H14A C14 H14B 109.5
H14A C14 H14C 109.5
H14B C14 H14C 109.5
H15A C15 H15B 108.3
C16 C15 H15A 109.9
C16 C15 H15B 109.9
O2 C15 H15A 109.9
O2 C15 H15B 109.9
O2 C15 C16 108.76(9)
C15 C16 H16A 108.6
C15 C16 H16B 108.6
C15 C16 C17 114.63(10)
H16A C16 H16B 107.6
C17 C16 H16A 108.6
C17 C16 H16B 108.6
C16 C17 H17A 109.1
C16 C17 H17B 109.1
C16 C17 C18 112.53(11)
H17A C17 H17B 107.8
C18 C17 H17A 109.1
C18 C17 H17B 109.1
C17 C18 H18A 109.5
C17 C18 H18B 109.5
C17 C18 H18C 109.5
H18A C18 H18B 109.5
H18A C18 H18C 109.5
H18B C18 H18C 109.5
C7 C19 H19A 108.4
C7 C19 H19B 108.4
C7 C19 C20 115.31(9)
H19A C19 H19B 107.5
C20 C19 H19A 108.4
C20 C19 H19B 108.4
C21 C20 C19 119.30(10)
C21 C20 C29 118.18(10)
C29 C20 C19 122.44(10)
C20 C21 C22 121.51(10)
O3 C21 C20 116.31(10)
O3 C21 C22 122.18(10)
C21 C22 H22 119.9
C23 C22 C21 120.15(10)
C23 C22 H22 119.9
C22 C23 H23 119.4
C22 C23 C24 121.11(10)
C24 C23 H23 119.4
C23 C24 C25 120.31(10)
C23 C24 C29 118.89(10)
C25 C24 C29 120.80(10)
C24 C25 H25 119.8
C26 C25 C24 120.46(11)
C26 C25 H25 119.8
C25 C26 C27 119.48(11)
C25 C26 O4 125.36(11)
O4 C26 C27 115.16(10)
C26 C27 H27 119.5
C28 C27 C26 120.98(11)
C28 C27 H27 119.5
C27 C28 H28 119.1
C27 C28 C29 121.88(11)
C29 C28 H28 119.1
C20 C29 C24 120.11(10)
C20 C29 C28 123.49(10)
C24 C29 C28 116.39(10)
H30A C30 H30B 108.4
C31 C30 H30A 110.1
C31 C30 H30B 110.1
O3 C30 H30A 110.1
O3 C30 H30B 110.1
O3 C30 C31 108.23(9)
C30 C31 H31A 109.4
C30 C31 H31B 109.4
C30 C31 C32 111.26(10)
H31A C31 H31B 108.0
C32 C31 H31A 109.4
C32 C31 H31B 109.4
C31 C32 H32A 109.1
C31 C32 H32B 109.1
H32A C32 H32B 107.8
C33 C32 C31 112.60(12)
C33 C32 H32A 109.1
C33 C32 H32B 109.1
C32 C33 H33A 109.5
C32 C33 H33B 109.5
C32 C33 H33C 109.5
H33A C33 H33B 109.5
H33A C33 H33C 109.5
H33B C33 H33C 109.5
H34A C34 H34B 108.4
C35 C34 H34A 110.1
C35 C34 H34B 110.1
O4 C34 H34A 110.1
O4 C34 H34B 110.1
O4 C34 C35 108.11(11)
C34 C35 H35A 109.0
C34 C35 H35B 109.0
H35A C35 H35B 107.8
C36 C35 C34 113.03(11)
C36 C35 H35A 109.0
C36 C35 H35B 109.0
C35 C36 H36A 108.8
C35 C36 H36B 108.8
C35 C36 C37 113.86(13)
H36A C36 H36B 107.7
C37 C36 H36A 108.8
C37 C36 H36B 108.8
C36 C37 H37A 109.5
C36 C37 H37B 109.5
C36 C37 H37C 109.5
H37A C37 H37B 109.5
H37A C37 H37C 109.5
H37B C37 H37C 109.5
C1 O1 C11 117.94(10)
C6 O2 C15 117.63(8)
C21 O3 C30 117.87(9)
C26 O4 C34 116.87(9)

loop_
_geom_bond_atom_site_label_1
_geom_bond_atom_site_label_2
_geom_bond_distance
C1 C2 1.3673(17)
C1 C10 1.4104(17)
C1 O1 1.3718(14)
C2 H2 0.9500
C2 C3 1.4241(16)
C3 C4 1.4094(16)
C3 C8 1.4279(16)
C4 H4 0.9500
C4 C5 1.3708(16)
C5 H5 0.9500
C5 C6 1.4095(16)
C6 C7 1.3856(16)
C6 O2 1.3725(13)
C7 C8 1.4215(16)
C7 C19 1.5206(15)
C8 C9 1.4227(16)
C9 H9 0.9500
C9 C10 1.3595(16)
C10 H10 0.9500
C11 H11A 0.9900
C11 H11B 0.9900
C11 C12 1.5092(18)
C11 O1 1.4227(15)
C12 H12A 0.9900
C12 H12B 0.9900
C12 C13 1.509(2)
C13 H13A 0.9900
C13 H13B 0.9900
C13 C14 1.518(2)
C14 H14A 0.9800
C14 H14B 0.9800
C14 H14C 0.9800
C15 H15A 0.9900
C15 H15B 0.9900
C15 C16 1.5107(16)
C15 O2 1.4366(13)
C16 H16A 0.9900
C16 H16B 0.9900
C16 C17 1.5190(18)
C17 H17A 0.9900
C17 H17B 0.9900
C17 C18 1.5195(18)
C18 H18A 0.9800
C18 H18B 0.9800
C18 H18C 0.9800
C19 H19A 0.9900
C19 H19B 0.9900
C19 C20 1.5218(15)
C20 C21 1.3926(16)
C20 C29 1.4246(16)
C21 C22 1.4060(17)
C21 O3 1.3694(14)
C22 H22 0.9500
C22 C23 1.3655(16)
C23 H23 0.9500
C23 C24 1.4057(16)
C24 C25 1.4203(16)
C24 C29 1.4260(16)
C25 H25 0.9500
C25 C26 1.3674(17)
C26 C27 1.4155(17)
C26 O4 1.3711(14)
C27 H27 0.9500
C27 C28 1.3607(17)
C28 H28 0.9500
C28 C29 1.4290(16)
C30 H30A 0.9900
C30 H30B 0.9900
C30 C31 1.5080(16)
C30 O3 1.4332(14)
C31 H31A 0.9900
C31 H31B 0.9900
C31 C32 1.5212(17)
C32 H32A 0.9900
C32 H32B 0.9900
C32 C33 1.514(2)
C33 H33A 0.9800
C33 H33B 0.9800
C33 H33C 0.9800
C34 H34A 0.9900
C34 H34B 0.9900
C34 C35 1.5088(18)
C34 O4 1.4316(15)
C35 H35A 0.9900
C35 H35B 0.9900
C35 C36 1.507(2)
C36 H36A 0.9900
C36 H36B 0.9900
C36 C37 1.5214(19)
C37 H37A 0.9800
C37 H37B 0.9800
C37 H37C 0.9800

loop_
_geom_torsion_atom_site_label_1
_geom_torsion_atom_site_label_2
_geom_torsion_atom_site_label_3
_geom_torsion_atom_site_label_4
_geom_torsion
C1 C2 C3 C4 -178.38(11)
C1 C2 C3 C8 1.89(16)
C2 C1 C10 C9 -2.36(17)
C2 C1 O1 C11 10.22(17)
C2 C3 C4 C5 -179.71(10)
C2 C3 C8 C7 177.01(10)
C2 C3 C8 C9 -2.77(15)
C3 C4 C5 C6 1.24(16)
C3 C8 C9 C10 1.17(16)
C4 C3 C8 C7 -2.73(15)
C4 C3 C8 C9 177.49(10)
C4 C5 C6 C7 0.22(16)
C4 C5 C6 O2 180.00(9)
C5 C6 C7 C8 -2.89(15)
C5 C6 C7 C19 178.34(10)
C5 C6 O2 C15 -11.92(14)
C6 C7 C8 C3 4.13(15)
C6 C7 C8 C9 -176.10(10)
C6 C7 C19 C20 -68.39(13)
C7 C6 O2 C15 167.87(9)
C7 C8 C9 C10 -178.61(10)
C7 C19 C20 C21 -62.92(13)
C7 C19 C20 C29 120.21(11)
C8 C3 C4 C5 0.03(16)
C8 C7 C19 C20 112.88(11)
C8 C9 C10 C1 1.38(17)
C10 C1 C2 C3 0.70(17)
C10 C1 O1 C11 -170.71(11)
C11 C12 C13 C14 178.19(13)
C12 C11 O1 C1 173.97(10)
C15 C16 C17 C18 -175.70(11)
C16 C15 O2 C6 -173.31(9)
C19 C7 C8 C3 -177.14(10)
C19 C7 C8 C9 2.63(16)
C19 C20 C21 C22 -179.40(10)
C19 C20 C21 O3 0.50(15)
C19 C20 C29 C24 178.74(9)
C19 C20 C29 C28 -0.48(16)
C20 C21 C22 C23 1.29(17)
C20 C21 O3 C30 177.00(9)
C21 C20 C29 C24 1.84(15)
C21 C20 C29 C28 -177.38(10)
C21 C22 C23 C24 0.43(17)
C22 C21 O3 C30 -3.10(15)
C22 C23 C24 C25 178.93(10)
C22 C23 C24 C29 -0.94(16)
C23 C24 C25 C26 -179.71(10)
C23 C24 C29 C20 -0.21(15)
C23 C24 C29 C28 179.06(10)
C24 C25 C26 C27 1.03(17)
C24 C25 C26 O4 -178.45(10)
C25 C24 C29 C20 179.91(10)
C25 C24 C29 C28 -0.82(15)
C25 C26 C27 C28 -1.59(18)
C25 C26 O4 C34 1.43(17)
C26 C27 C28 C29 0.92(18)
C27 C26 O4 C34 -178.07(11)
C27 C28 C29 C20 179.52(10)
C27 C28 C29 C24 0.27(16)
C29 C20 C21 C22 -2.40(16)
C29 C20 C21 O3 177.50(9)
C29 C24 C25 C26 0.17(16)
C30 C31 C32 C33 177.42(11)
C31 C30 O3 C21 -176.57(9)
C34 C35 C36 C37 -175.34(12)
C35 C34 O4 C26 169.72(10)
O1 C1 C2 C3 179.73(10)
O1 C1 C10 C9 178.51(10)
O1 C11 C12 C13 -64.31(15)
O2 C6 C7 C8 177.32(9)
O2 C6 C7 C19 -1.45(14)
O2 C15 C16 C17 -75.40(12)
O3 C21 C22 C23 -178.59(10)
O3 C30 C31 C32 176.32(10)
O4 C26 C27 C28 177.94(10)
O4 C34 C35 C36 -64.11(15)
